data_7016310
loop_
_publ_author_name
'Mochida, Tomoyuki'
'Funasako, Yusuke'
'Azumi, Hiroko'

_publ_section_title
;
 Charge-transfer complexes from decamethylferrocene and 1,4-quinone
 derivatives: neutral-ionic phase diagrams for metallocene complexes.
;
_journal_issue 36
_journal_name_full 'Dalton transactions (Cambridge, England : 2003)'
_journal_page_first 9221
_journal_page_last 9228
_journal_paper_doi 10.1039/c1dt10200a
_journal_volume 40
_journal_year 2011
_chemical_formula_moiety 'C20 H30 Fe, 2(C10 H4 Cl2 O2)'
_chemical_formula_sum 'C40 H38 Cl4 Fe O4'
_chemical_formula_weight 780.35
_chemical_name_common 'decamethylferrocene-dichloroonaphthoquinone complex'
_chemical_name_systematic
;
decamethylferrocene-dichloroonaphthoquinone complex
;
_space_group_IT_number 14
_symmetry_cell_setting monoclinic
_symmetry_space_group_name_Hall '-P 2ybc'
_symmetry_space_group_name_H-M 'P 1 21/c 1'
_atom_sites_solution_hydrogens geom
_atom_sites_solution_primary direct
_atom_sites_solution_secondary difmap
_audit_creation_method SHELXL-97
_cell_angle_alpha 90.00
_cell_angle_beta 94.092(2)
_cell_angle_gamma 90.00
_cell_formula_units_Z 2
_cell_length_a 13.8780(10)
_cell_length_b 8.3613(6)
_cell_length_c 15.0171(10)
_cell_measurement_reflns_used 4204
_cell_measurement_temperature 173
_cell_measurement_theta_max 28.22
_cell_measurement_theta_min 2.72
_cell_volume 1738.1(2)
_computing_cell_refinement 'Bruker SMART'
_computing_data_collection 'Bruker SMART'
_computing_data_reduction 'Bruker SAINT'
_computing_molecular_graphics 'Bruker SHELXTL'
_computing_publication_material 'Bruker SHELXTL'
_computing_structure_refinement 'SHELXL-97 (Sheldrick, 1997)'
_computing_structure_solution 'SHELXS-97 (Sheldrick, 1990)'
_diffrn_ambient_temperature 173
_diffrn_detector_area_resol_mean 8.366
_diffrn_measured_fraction_theta_full 0.997
_diffrn_measured_fraction_theta_max 0.997
_diffrn_measurement_device_type 'CCD area detector'
_diffrn_measurement_method 'phi and omega scans'
_diffrn_radiation_monochromator graphite
_diffrn_radiation_source 'fine-focus sealed tube'
_diffrn_radiation_type MoK\a
_diffrn_radiation_wavelength 0.71073
_diffrn_reflns_av_R_equivalents 0.0347
_diffrn_reflns_av_sigmaI/netI 0.0406
_diffrn_reflns_limit_h_max 18
_diffrn_reflns_limit_h_min -14
_diffrn_reflns_limit_k_max 11
_diffrn_reflns_limit_k_min -10
_diffrn_reflns_limit_l_max 20
_diffrn_reflns_limit_l_min -19
_diffrn_reflns_number 12597
_diffrn_reflns_theta_full 28.30
_diffrn_reflns_theta_max 28.30
_diffrn_reflns_theta_min 2.72
_exptl_absorpt_coefficient_mu 0.784
_exptl_absorpt_correction_T_max 0.9618
_exptl_absorpt_correction_T_min 0.8589
_exptl_absorpt_correction_type empirical
_exptl_absorpt_process_details
;
SADABS Sheldrick 1996
;
_exptl_crystal_colour prange
_exptl_crystal_density_diffrn 1.491
_exptl_crystal_density_method 'not measured'
_exptl_crystal_description plate
_exptl_crystal_F_000 808
_exptl_crystal_size_max 0.20
_exptl_crystal_size_mid 0.10
_exptl_crystal_size_min 0.05
_refine_diff_density_max 0.538
_refine_diff_density_min -0.313
_refine_diff_density_rms 0.079
_refine_ls_extinction_method none
_refine_ls_goodness_of_fit_ref 1.094
_refine_ls_hydrogen_treatment mixed
_refine_ls_matrix_type full
_refine_ls_number_parameters 244
_refine_ls_number_reflns 4307
_refine_ls_number_restraints 0
_refine_ls_restrained_S_all 1.094
_refine_ls_R_factor_all 0.0603
_refine_ls_R_factor_gt 0.0486
_refine_ls_shift/su_max 0.001
_refine_ls_shift/su_mean 0.000
_refine_ls_structure_factor_coef Fsqd
_refine_ls_weighting_details 'calc w=1/[\s^2^(Fo^2^)+(0.0491P)^2^+1.1474P] where P=(Fo^2^+2Fc^2^)/3'
_refine_ls_weighting_scheme calc
_refine_ls_wR_factor_gt 0.1067
_refine_ls_wR_factor_ref 0.1121
_reflns_number_gt 3622
_reflns_number_total 4307
_reflns_threshold_expression >2\s
_cod_data_source_file c1dt10200a.txt
_cod_data_source_block DecaCl2NQ
_cod_depositor_comments
;
The following automatic conversions were performed:

'_symmetry_cell_setting' value 'Monoclinic' changed to 'monoclinic'
according to /home/saulius/struct/CIF-dictionaries/cif_core.dic
dictionary named 'cif_core.dic' version 2.4.1 from 2010-06-29.

Automatic conversion script
Id: cif_fix_values 1715 2011-07-08 13:25:40Z adriana 
;
_cod_original_sg_symbol_H-M 'P 21/c'
_cod_database_code 7016310

loop_
_symmetry_equiv_pos_as_xyz
'x, y, z'
'-x, y+1/2, -z+1/2'
'-x, -y, -z'
'x, -y-1/2, z-1/2'

loop_
_atom_site_label
_atom_site_type_symbol
_atom_site_fract_x
_atom_site_fract_y
_atom_site_fract_z
_atom_site_U_iso_or_equiv
_atom_site_adp_type
_atom_site_occupancy
_atom_site_symmetry_multiplicity
_atom_site_calc_flag
_atom_site_refinement_flags
Fe1 Fe 0.5000 0.0000 1.0000 0.01772(12) Uani 1 2 d S
Cl2 Cl 0.15611(5) 0.41105(7) 1.10108(4) 0.03170(16) Uani 1 1 d .
Cl1 Cl 0.18727(5) 0.10503(7) 1.22351(4) 0.03060(15) Uani 1 1 d .
O1 O 0.15523(13) -0.1893(2) 1.12415(11) 0.0312(4) Uani 1 1 d .
C11 C 0.14516(17) -0.0748(3) 1.07540(15) 0.0223(5) Uani 1 1 d .
C13 C 0.14454(17) 0.2212(3) 1.05953(15) 0.0231(5) Uani 1 1 d .
O2 O 0.10340(15) 0.3289(2) 0.91723(12) 0.0364(5) Uani 1 1 d .
C15 C 0.10487(16) 0.0459(3) 0.92411(15) 0.0205(4) Uani 1 1 d .
C16 C 0.07959(17) 0.0292(3) 0.83331(16) 0.0247(5) Uani 1 1 d .
C2 C 0.61864(16) -0.1415(3) 1.03148(15) 0.0212(4) Uani 1 1 d .
C14 C 0.11657(17) 0.2089(3) 0.96236(15) 0.0237(5) Uani 1 1 d .
C20 C 0.11824(16) -0.0895(3) 0.97817(15) 0.0211(4) Uani 1 1 d .
C12 C 0.15808(17) 0.0913(3) 1.11140(14) 0.0216(4) Uani 1 1 d .
C1 C 0.59988(17) -0.1302(3) 0.93718(15) 0.0234(5) Uani 1 1 d .
C19 C 0.10572(18) -0.2411(3) 0.94049(17) 0.0262(5) Uani 1 1 d .
C3 C 0.63443(16) 0.0161(3) 1.06618(17) 0.0250(5) Uani 1 1 d .
C18 C 0.08175(18) -0.2568(3) 0.84980(17) 0.0284(5) Uani 1 1 d .
C6 C 0.5820(2) -0.2691(4) 0.87460(19) 0.0413(7) Uani 1 1 d .
H6A H 0.5462 -0.3501 0.9032 0.062 Uiso 1 1 calc R
H6B H 0.6427 -0.3124 0.8592 0.062 Uiso 1 1 calc R
H6C H 0.5458 -0.2334 0.8214 0.062 Uiso 1 1 calc R
C17 C 0.06827(18) -0.1224(3) 0.79628(17) 0.0283(5) Uani 1 1 d .
C4 C 0.37363(17) -0.1241(3) 1.00729(19) 0.0302(6) Uani 1 1 d .
C7 C 0.6254(2) -0.2932(3) 1.08515(19) 0.0350(6) Uani 1 1 d .
H7A H 0.6879 -0.3405 1.0808 0.052 Uiso 1 1 calc R
H7B H 0.5763 -0.3665 1.0624 0.052 Uiso 1 1 calc R
H7C H 0.6161 -0.2695 1.1465 0.052 Uiso 1 1 calc R
C5 C 0.39476(17) -0.0342(3) 1.08693(17) 0.0289(5) Uani 1 1 d .
C8 C 0.6587(2) 0.0583(4) 1.1624(2) 0.0452(8) Uani 1 1 d .
H8A H 0.6392 0.1664 1.1729 0.068 Uiso 1 1 calc R
H8B H 0.7271 0.0483 1.1759 0.068 Uiso 1 1 calc R
H8C H 0.6253 -0.0129 1.1998 0.068 Uiso 1 1 calc R
C9 C 0.3584(2) -0.3022(3) 1.0019(3) 0.0583(10) Uani 1 1 d .
H9A H 0.2938 -0.3272 1.0162 0.088 Uiso 1 1 calc R
H9B H 0.4037 -0.3546 1.0435 0.088 Uiso 1 1 calc R
H9C H 0.3681 -0.3384 0.9425 0.088 Uiso 1 1 calc R
C10 C 0.4066(2) -0.1026(5) 1.1796(2) 0.0563(10) Uani 1 1 d .
H10A H 0.4413 -0.2018 1.1785 0.084 Uiso 1 1 calc R
H10B H 0.3441 -0.1210 1.2013 0.084 Uiso 1 1 calc R
H10C H 0.4420 -0.0285 1.2184 0.084 Uiso 1 1 calc R
H19 H 0.1120(19) -0.330(3) 0.9753(18) 0.030(7) Uiso 1 1 d .
H17 H 0.0539(19) -0.134(3) 0.7361(19) 0.027(7) Uiso 1 1 d .
H16 H 0.072(2) 0.128(3) 0.7947(19) 0.033(8) Uiso 1 1 d .
H18 H 0.075(2) -0.361(4) 0.8264(19) 0.032(7) Uiso 1 1 d .

loop_
_atom_site_aniso_label
_atom_site_aniso_U_11
_atom_site_aniso_U_22
_atom_site_aniso_U_33
_atom_site_aniso_U_23
_atom_site_aniso_U_13
_atom_site_aniso_U_12
Fe1 0.0181(2) 0.0141(2) 0.0210(2) 0.00147(16) 0.00117(16) 0.00120(17)
Cl2 0.0455(4) 0.0208(3) 0.0287(3) -0.0043(2) 0.0023(3) -0.0042(2)
Cl1 0.0381(3) 0.0353(3) 0.0179(3) -0.0005(2) -0.0016(2) 0.0008(3)
O1 0.0412(11) 0.0261(9) 0.0261(9) 0.0077(7) 0.0013(8) 0.0016(8)
C11 0.0222(11) 0.0231(11) 0.0218(11) 0.0021(9) 0.0032(9) 0.0003(9)
C13 0.0251(12) 0.0205(10) 0.0241(11) -0.0043(9) 0.0044(9) -0.0012(9)
O2 0.0626(13) 0.0217(9) 0.0247(9) 0.0052(7) 0.0018(9) 0.0010(8)
C15 0.0189(11) 0.0220(10) 0.0211(11) -0.0005(8) 0.0044(8) 0.0014(8)
C16 0.0251(12) 0.0283(12) 0.0211(11) 0.0015(9) 0.0028(9) 0.0021(9)
C2 0.0201(11) 0.0196(10) 0.0238(11) 0.0019(8) 0.0013(9) 0.0021(8)
C14 0.0269(12) 0.0245(11) 0.0200(11) 0.0011(9) 0.0041(9) 0.0005(9)
C20 0.0213(11) 0.0215(10) 0.0206(11) -0.0004(8) 0.0024(8) 0.0002(9)
C12 0.0234(11) 0.0266(11) 0.0148(10) -0.0016(8) 0.0012(8) -0.0019(9)
C1 0.0209(11) 0.0269(11) 0.0223(11) -0.0012(9) 0.0010(9) 0.0037(9)
C19 0.0245(12) 0.0225(11) 0.0314(13) 0.0003(10) 0.0017(10) 0.0019(9)
C3 0.0191(11) 0.0235(11) 0.0320(12) -0.0068(9) -0.0003(9) 0.0014(9)
C18 0.0264(13) 0.0253(12) 0.0333(13) -0.0076(10) 0.0018(10) 0.0000(10)
C6 0.0344(15) 0.0516(17) 0.0372(15) -0.0229(13) -0.0009(12) 0.0054(13)
C17 0.0275(13) 0.0355(13) 0.0217(12) -0.0059(10) 0.0015(10) -0.0002(10)
C4 0.0190(12) 0.0184(11) 0.0539(17) 0.0036(10) 0.0066(11) 0.0010(9)
C7 0.0308(14) 0.0299(13) 0.0442(16) 0.0141(11) 0.0026(11) 0.0072(11)
C5 0.0209(11) 0.0369(13) 0.0293(13) 0.0139(10) 0.0056(9) 0.0067(10)
C8 0.0296(15) 0.064(2) 0.0411(17) -0.0256(15) -0.0065(12) 0.0018(14)
C9 0.0338(16) 0.0186(13) 0.124(3) 0.0073(16) 0.0135(19) -0.0023(11)
C10 0.0406(17) 0.086(3) 0.0449(18) 0.0404(18) 0.0177(14) 0.0244(17)

loop_
_atom_type_symbol
_atom_type_description
_atom_type_scat_dispersion_real
_atom_type_scat_dispersion_imag
_atom_type_scat_source
C C 0.0033 0.0016 'International Tables Vol C Tables 4.2.6.8 and 6.1.1.4'
H H 0.0000 0.0000 'International Tables Vol C Tables 4.2.6.8 and 6.1.1.4'
O O 0.0106 0.0060 'International Tables Vol C Tables 4.2.6.8 and 6.1.1.4'
Cl Cl 0.1484 0.1585 'International Tables Vol C Tables 4.2.6.8 and 6.1.1.4'
Fe Fe 0.3463 0.8444 'International Tables Vol C Tables 4.2.6.8 and 6.1.1.4'

loop_
_geom_angle_atom_site_label_1
_geom_angle_atom_site_label_2
_geom_angle_atom_site_label_3
_geom_angle
_geom_angle_site_symmetry_1
_geom_angle_site_symmetry_3
O1 C11 C20 122.7(2) . .
O1 C11 C12 120.7(2) . .
C20 C11 C12 116.54(19) . .
C12 C13 C14 122.0(2) . .
C12 C13 Cl2 122.28(18) . .
C14 C13 Cl2 115.70(17) . .
C16 C15 C20 120.1(2) . .
C16 C15 C14 119.0(2) . .
C20 C15 C14 120.9(2) . .
C17 C16 C15 119.8(2) . .
C17 C16 H16 120.8(16) . .
C15 C16 H16 119.4(17) . .
C1 C2 C3 108.3(2) . .
C1 C2 C7 126.1(2) . .
C3 C2 C7 125.5(2) . .
O2 C14 C15 122.3(2) . .
O2 C14 C13 120.5(2) . .
C15 C14 C13 117.2(2) . .
C19 C20 C15 119.5(2) . .
C19 C20 C11 119.3(2) . .
C15 C20 C11 121.14(19) . .
C13 C12 C11 122.2(2) . .
C13 C12 Cl1 122.14(18) . .
C11 C12 Cl1 115.61(16) . .
C2 C1 C5 107.9(2) . 3_657
C2 C1 C6 125.5(2) . .
C5 C1 C6 126.6(2) 3_657 .
C18 C19 C20 120.0(2) . .
C18 C19 H19 119.7(18) . .
C20 C19 H19 120.3(18) . .
C4 C3 C2 107.5(2) 3_657 .
C4 C3 C8 126.6(2) 3_657 .
C2 C3 C8 125.9(2) . .
C19 C18 C17 120.4(2) . .
C19 C18 H18 117.7(18) . .
C17 C18 H18 121.9(18) . .
C1 C6 H6A 109.5 . .
C1 C6 H6B 109.5 . .
H6A C6 H6B 109.5 . .
C1 C6 H6C 109.5 . .
H6A C6 H6C 109.5 . .
H6B C6 H6C 109.5 . .
C18 C17 C16 120.1(2) . .
C18 C17 H17 119.6(17) . .
C16 C17 H17 120.3(17) . .
C3 C4 C5 108.4(2) 3_657 .
C3 C4 C9 125.6(3) 3_657 .
C5 C4 C9 125.9(3) . .
C2 C7 H7A 109.5 . .
C2 C7 H7B 109.5 . .
H7A C7 H7B 109.5 . .
C2 C7 H7C 109.5 . .
H7A C7 H7C 109.5 . .
H7B C7 H7C 109.5 . .
C1 C5 C4 107.9(2) 3_657 .
C1 C5 C10 126.7(3) 3_657 .
C4 C5 C10 125.4(3) . .
C3 C8 H8A 109.5 . .
C3 C8 H8B 109.5 . .
H8A C8 H8B 109.5 . .
C3 C8 H8C 109.5 . .
H8A C8 H8C 109.5 . .
H8B C8 H8C 109.5 . .
C4 C9 H9A 109.5 . .
C4 C9 H9B 109.5 . .
H9A C9 H9B 109.5 . .
C4 C9 H9C 109.5 . .
H9A C9 H9C 109.5 . .
H9B C9 H9C 109.5 . .
C5 C10 H10A 109.5 . .
C5 C10 H10B 109.5 . .
H10A C10 H10B 109.5 . .
C5 C10 H10C 109.5 . .
H10A C10 H10C 109.5 . .
H10B C10 H10C 109.5 . .

loop_
_geom_bond_atom_site_label_1
_geom_bond_atom_site_label_2
_geom_bond_distance
_geom_bond_site_symmetry_2
Cl2 C13 1.709(2) .
Cl1 C12 1.707(2) .
O1 C11 1.207(3) .
C11 C20 1.486(3) .
C11 C12 1.497(3) .
C13 C12 1.342(3) .
C13 C14 1.486(3) .
O2 C14 1.217(3) .
C15 C16 1.390(3) .
C15 C20 1.398(3) .
C15 C14 1.484(3) .
C16 C17 1.389(3) .
C16 H16 1.01(3) .
C2 C1 1.425(3) .
C2 C3 1.428(3) .
C2 C7 1.503(3) .
C20 C19 1.393(3) .
C1 C5 1.425(3) 3_657
C1 C6 1.503(3) .
C19 C18 1.385(4) .
C19 H19 0.91(3) .
C3 C4 1.424(4) 3_657
C3 C8 1.502(4) .
C18 C17 1.387(4) .
C18 H18 0.94(3) .
C6 H6A 0.9600 .
C6 H6B 0.9600 .
C6 H6C 0.9600 .
C17 H17 0.92(3) .
C4 C3 1.424(4) 3_657
C4 C5 1.425(4) .
C4 C9 1.505(4) .
C7 H7A 0.9600 .
C7 H7B 0.9600 .
C7 H7C 0.9600 .
C5 C1 1.425(3) 3_657
C5 C10 1.503(4) .
C8 H8A 0.9600 .
C8 H8B 0.9600 .
C8 H8C 0.9600 .
C9 H9A 0.9600 .
C9 H9B 0.9600 .
C9 H9C 0.9600 .
C10 H10A 0.9600 .
C10 H10B 0.9600 .
C10 H10C 0.9600 .
